data_2204301
loop_
_publ_author_name
'Xiao-Mao Zou'
'Huan-Le Shi'
'Li-Min Yu'
'Hua-Zheng Yang'
'Jiang Pei'
'Pei Liu'

_publ_section_title
;Ethyl
 5-(3,5-dimethyl-1<i>H</i>-pyrazol-1-ylsulfonyl)-1-methyl-1<i>H</i>-pyrazole-4-carboxylate
;
_journal_issue 10
_journal_name_full 'Acta Crystallographica Section E'
_journal_page_first o1812
_journal_page_last o1813
_journal_paper_doi 10.1107/S1600536804022792
_journal_volume 60
_journal_year 2004
_chemical_formula_iupac 'C12 H16 N4 O4 S'
_chemical_formula_moiety 'C12 H16 N4 O4 S'
_chemical_formula_sum 'C12 H16 N4 O4 S'
_chemical_formula_weight 312.35
_chemical_name_systematic
;
Ethyl 5-(3,5-dimethyl-1H-pyrazol-1-ylsulfonyl)-1-methyl-1H-pyrazole-
4-carboxylate
;
_space_group_IT_number 14
_symmetry_cell_setting monoclinic
_symmetry_space_group_name_Hall '-P 2yn'
_symmetry_space_group_name_H-M 'P 1 21/n 1'
_atom_sites_solution_hydrogens geom
_atom_sites_solution_primary direct
_atom_sites_solution_secondary difmap
_cell_angle_alpha 90.00
_cell_angle_beta 93.765(7)
_cell_angle_gamma 90.00
_cell_formula_units_Z 4
_cell_length_a 7.604(3)
_cell_length_b 12.868(5)
_cell_length_c 15.732(6)
_cell_measurement_reflns_used 1024
_cell_measurement_temperature 293(2)
_cell_measurement_theta_max 23.92
_cell_measurement_theta_min 2.60
_cell_volume 1536.0(10)
_computing_cell_refinement SMART
_computing_data_collection 'SMART (Bruker, 1998)'
_computing_data_reduction 'SAINT (Bruker, 1999)'
_computing_molecular_graphics 'SHELXTL (Bruker, 1999)'
_computing_publication_material SHELXL97
_computing_structure_refinement 'SHELXL97 (Sheldrick, 1997)'
_computing_structure_solution 'SHELXS97 (Sheldrick, 1997)'
_diffrn_ambient_temperature 293(2)
_diffrn_measured_fraction_theta_full 0.993
_diffrn_measured_fraction_theta_max 0.993
_diffrn_measurement_device_type 'Bruker SMART CCD area-detector'
_diffrn_measurement_method '\f and \w'
_diffrn_radiation_monochromator graphite
_diffrn_radiation_source 'fine-focus sealed tube'
_diffrn_radiation_type MoK\a
_diffrn_radiation_wavelength 0.71073
_diffrn_reflns_av_R_equivalents 0.0499
_diffrn_reflns_av_sigmaI/netI 0.0642
_diffrn_reflns_limit_h_max 9
_diffrn_reflns_limit_h_min -9
_diffrn_reflns_limit_k_max 13
_diffrn_reflns_limit_k_min -16
_diffrn_reflns_limit_l_max 14
_diffrn_reflns_limit_l_min -19
_diffrn_reflns_number 8642
_diffrn_reflns_theta_full 26.44
_diffrn_reflns_theta_max 26.44
_diffrn_reflns_theta_min 2.05
_diffrn_standards_decay_% 0
_diffrn_standards_number 0
_exptl_absorpt_coefficient_mu 0.231
_exptl_absorpt_correction_T_max 0.944
_exptl_absorpt_correction_T_min 0.800
_exptl_absorpt_correction_type multi-scan
_exptl_absorpt_process_details '(SADABS; Sheldrick, 1996)'
_exptl_crystal_colour colourless
_exptl_crystal_density_diffrn 1.351
_exptl_crystal_density_meas ?
_exptl_crystal_density_method 'not measured'
_exptl_crystal_description Prism
_exptl_crystal_F_000 656
_exptl_crystal_size_max 0.40
_exptl_crystal_size_mid 0.30
_exptl_crystal_size_min 0.25
_refine_diff_density_max 0.216
_refine_diff_density_min -0.250
_refine_ls_extinction_coef 0.116(5)
_refine_ls_extinction_expression Fc^*^=kFc[1+0.001xFc^2^\l^3^/sin(2\q)]^-1/4^
_refine_ls_extinction_method SHELXL97
_refine_ls_goodness_of_fit_ref 1.014
_refine_ls_hydrogen_treatment constr
_refine_ls_matrix_type full
_refine_ls_number_parameters 195
_refine_ls_number_reflns 3156
_refine_ls_number_restraints 0
_refine_ls_restrained_S_all 1.014
_refine_ls_R_factor_all 0.0976
_refine_ls_R_factor_gt 0.0500
_refine_ls_shift/su_max 0.001
_refine_ls_shift/su_mean 0.000
_refine_ls_structure_factor_coef Fsqd
_refine_ls_weighting_details 'calc w = 1/[\s^2^(Fo^2^)+(0.0594P)^2^+0.0685P] where P = (Fo^2^+2Fc^2^)/3'
_refine_ls_weighting_scheme calc
_refine_ls_wR_factor_gt 0.1064
_refine_ls_wR_factor_ref 0.1238
_reflns_number_gt 1929
_reflns_number_total 3156
_reflns_threshold_expression I>2\s(I)
_cod_data_source_file ci6444.cif
_cod_data_source_block I
_cod_depositor_comments
;
The following automatic conversions were performed:
'_geom_bond_publ_flag' value 'Yes' changed to 'yes' according to
'/home/saulius/struct/CIF-dictionaries/cif_core.dic' dictionary named
'cif_core.dic' version 2.4.1 from 2010-06-29 (13
times).

'_geom_angle_publ_flag' value 'Yes' changed to 'yes' according to
'/home/saulius/struct/CIF-dictionaries/cif_core.dic' dictionary named
'cif_core.dic' version 2.4.1 from 2010-06-29 (24 times).

Automatic conversion script
Id: cif_fix_enum 1527 2010-12-29 10:47:43Z saulius 

The following automatic conversions were performed:

'_geom_bond_publ_flag' value 'Yes' changed to 'yes' according to
/home/saulius/struct/CIF-dictionaries/cif_core.dic dictionary named
'cif_core.dic' version 2.4.1 from 2010-06-29 (13
times).

'_geom_angle_publ_flag' value 'Yes' changed to 'yes'
according to /home/saulius/struct/CIF-dictionaries/cif_core.dic
dictionary named 'cif_core.dic' version 2.4.1 from 2010-06-29 (24
times).

Automatic conversion script
Id: cif_fix_values 1715 2011-07-08 13:25:40Z adriana 

The following automatic conversions were performed:

'_exptl_crystal_density_meas' value 'none' was changed to '?' - the
value is perceived as not measured.

Automatic conversion script
Id: cif_fix_values 3008 2015-01-20 13:52:24Z robertas 
;
_cod_original_sg_symbol_H-M 'P 21/n'
_cod_database_code 2204301
_cod_database_fobs_code 2204301

loop_
_symmetry_equiv_pos_as_xyz
'x, y, z'
'-x+1/2, y+1/2, -z+1/2'
'-x, -y, -z'
'x-1/2, -y-1/2, z-1/2'

loop_
_atom_site_label
_atom_site_fract_x
_atom_site_fract_y
_atom_site_fract_z
_atom_site_U_iso_or_equiv
_atom_site_adp_type
_atom_site_calc_flag
_atom_site_refinement_flags
_atom_site_occupancy
_atom_site_type_symbol
S1 1.06599(8) 0.19010(4) 0.48838(4) 0.0477(2) Uani d . 1 S
O1 0.9874(2) 0.13070(13) 0.55128(12) 0.0643(5) Uani d . 1 O
O2 1.2215(2) 0.15439(13) 0.45288(13) 0.0630(5) Uani d . 1 O
O3 0.7358(2) 0.29290(17) 0.59013(14) 0.0778(6) Uani d . 1 O
O4 0.8150(2) 0.42382(15) 0.67801(13) 0.0703(6) Uani d . 1 O
N1 0.9139(3) 0.20881(15) 0.40946(13) 0.0504(5) Uani d . 1 N
N2 0.9647(3) 0.27462(16) 0.34618(14) 0.0583(6) Uani d . 1 N
N3 1.2505(2) 0.37153(16) 0.50783(13) 0.0472(5) Uani d . 1 N
N4 1.2571(3) 0.46337(16) 0.54896(15) 0.0604(6) Uani d . 1 N
C1 0.7505(3) 0.1650(2) 0.39076(19) 0.0583(7) Uani d . 1 C
C2 0.6986(4) 0.2057(2) 0.3140(2) 0.0752(10) Uani d . 1 C
H2 0.5926 0.1919 0.2832 0.090 Uiso calc R 1 H
C3 0.8314(4) 0.2723(2) 0.28871(18) 0.0670(8) Uani d . 1 C
C4 0.6637(4) 0.0902(2) 0.4466(2) 0.0801(10) Uani d . 1 C
H4A 0.5486 0.0735 0.4217 0.120 Uiso calc R 1 H
H4B 0.6533 0.1209 0.5017 0.120 Uiso calc R 1 H
H4C 0.7332 0.0281 0.4525 0.120 Uiso calc R 1 H
C5 0.8409(5) 0.3349(3) 0.2087(2) 0.1048(13) Uani d . 1 C
H5A 0.9317 0.3865 0.2169 0.157 Uiso calc R 1 H
H5B 0.7297 0.3685 0.1955 0.157 Uiso calc R 1 H
H5C 0.8674 0.2899 0.1626 0.157 Uiso calc R 1 H
C6 1.1054(3) 0.31688(17) 0.52560(14) 0.0405(6) Uani d . 1 C
C7 1.0134(3) 0.37614(18) 0.58128(15) 0.0440(6) Uani d . 1 C
C8 1.1148(3) 0.46572(19) 0.59302(17) 0.0544(7) Uani d . 1 C
H8 1.0860 0.5208 0.6278 0.065 Uiso calc R 1 H
C9 1.3913(4) 0.3487(2) 0.4510(2) 0.0687(8) Uani d . 1 C
H9A 1.4643 0.2939 0.4750 0.103 Uiso calc R 1 H
H9B 1.4614 0.4099 0.4445 0.103 Uiso calc R 1 H
H9C 1.3401 0.3275 0.3964 0.103 Uiso calc R 1 H
C10 0.8405(3) 0.3568(2) 0.61544(17) 0.0533(6) Uani d . 1 C
C11 0.6476(4) 0.4165(3) 0.7172(2) 0.0911(11) Uani d . 1 C
H11A 0.6403 0.3511 0.7473 0.109 Uiso calc R 1 H
H11B 0.5510 0.4197 0.6738 0.109 Uiso calc R 1 H
C12 0.6362(6) 0.5042(3) 0.7771(3) 0.1136(14) Uani d . 1 C
H12A 0.7311 0.4998 0.8203 0.170 Uiso calc R 1 H
H12B 0.5257 0.5013 0.8033 0.170 Uiso calc R 1 H
H12C 0.6444 0.5686 0.7468 0.170 Uiso calc R 1 H

loop_
_atom_site_aniso_label
_atom_site_aniso_U_11
_atom_site_aniso_U_22
_atom_site_aniso_U_33
_atom_site_aniso_U_12
_atom_site_aniso_U_13
_atom_site_aniso_U_23
S1 0.0494(4) 0.0417(4) 0.0506(4) 0.0017(3) -0.0085(3) 0.0002(3)
O1 0.0783(12) 0.0487(10) 0.0649(12) -0.0094(9) -0.0035(10) 0.0160(9)
O2 0.0508(10) 0.0578(11) 0.0793(13) 0.0131(8) -0.0043(10) -0.0121(10)
O3 0.0599(12) 0.0836(14) 0.0909(16) -0.0181(11) 0.0125(11) -0.0185(12)
O4 0.0740(13) 0.0764(13) 0.0627(13) -0.0034(10) 0.0220(10) -0.0132(11)
N1 0.0507(12) 0.0480(11) 0.0507(13) -0.0037(9) -0.0093(10) -0.0032(10)
N2 0.0702(14) 0.0590(13) 0.0438(13) 0.0013(11) -0.0109(11) -0.0030(11)
N3 0.0475(12) 0.0491(12) 0.0446(12) -0.0036(9) -0.0007(10) -0.0008(10)
N4 0.0622(14) 0.0544(14) 0.0640(15) -0.0123(11) -0.0010(12) -0.0064(11)
C1 0.0452(14) 0.0514(16) 0.076(2) 0.0050(12) -0.0111(14) -0.0216(14)
C2 0.0611(18) 0.080(2) 0.080(2) 0.0056(16) -0.0299(17) -0.0179(17)
C3 0.077(2) 0.0699(18) 0.0503(18) 0.0200(16) -0.0209(16) -0.0139(14)
C4 0.0541(17) 0.0636(18) 0.122(3) -0.0117(14) -0.0005(18) -0.0052(19)
C5 0.136(3) 0.120(3) 0.054(2) 0.019(2) -0.027(2) 0.005(2)
C6 0.0414(12) 0.0417(13) 0.0373(13) -0.0022(10) -0.0051(10) 0.0020(11)
C7 0.0479(14) 0.0478(14) 0.0355(13) -0.0012(11) -0.0044(11) 0.0005(11)
C8 0.0613(16) 0.0497(15) 0.0513(16) 0.0006(12) -0.0028(14) -0.0094(12)
C9 0.0581(17) 0.0772(19) 0.072(2) -0.0123(14) 0.0158(16) -0.0071(16)
C10 0.0560(16) 0.0556(15) 0.0480(16) 0.0063(13) 0.0014(13) 0.0028(13)
C11 0.083(2) 0.111(3) 0.083(3) 0.0027(19) 0.037(2) 0.000(2)
C12 0.145(4) 0.114(3) 0.089(3) 0.033(3) 0.059(3) 0.001(2)

loop_
_atom_type_symbol
_atom_type_description
_atom_type_scat_dispersion_real
_atom_type_scat_dispersion_imag
_atom_type_scat_source
C C 0.0033 0.0016 'International Tables Vol C Tables 4.2.6.8 and 6.1.1.4'
H H 0.0000 0.0000 'International Tables Vol C Tables 4.2.6.8 and 6.1.1.4'
N N 0.0061 0.0033 'International Tables Vol C Tables 4.2.6.8 and 6.1.1.4'
O O 0.0106 0.0060 'International Tables Vol C Tables 4.2.6.8 and 6.1.1.4'
S S 0.1246 0.1234 'International Tables Vol C Tables 4.2.6.8 and 6.1.1.4'

loop_
_geom_angle_atom_site_label_1
_geom_angle_atom_site_label_2
_geom_angle_atom_site_label_3
_geom_angle
_geom_angle_publ_flag
O1 S1 O2 120.17(11) yes
O1 S1 N1 107.25(11) yes
O2 S1 N1 108.14(11) yes
O1 S1 C6 109.90(11) yes
O2 S1 C6 107.74(11) yes
N1 S1 C6 102.16(10) yes
C10 O4 C11 116.5(2) yes
C1 N1 N2 112.8(2) yes
C1 N1 S1 132.5(2) yes
N2 N1 S1 114.45(15) yes
C3 N2 N1 104.0(2) yes
N4 N3 C6 111.2(2) yes
N4 N3 C9 117.5(2) yes
C6 N3 C9 131.2(2) yes
C8 N4 N3 105.4(2) yes
C2 C1 N1 103.8(3) yes
C2 C1 C4 131.6(3) yes
N1 C1 C4 124.6(3) yes
C1 C2 C3 108.5(3) yes
C1 C2 H2 125.8 ?
C3 C2 H2 125.8 ?
N2 C3 C2 110.9(3) yes
N2 C3 C5 119.2(3) yes
C2 C3 C5 130.0(3) yes
C1 C4 H4A 109.5 ?
C1 C4 H4B 109.5 ?
H4A C4 H4B 109.5 ?
C1 C4 H4C 109.5 ?
H4A C4 H4C 109.5 ?
H4B C4 H4C 109.5 ?
C3 C5 H5A 109.5 ?
C3 C5 H5B 109.5 ?
H5A C5 H5B 109.5 ?
C3 C5 H5C 109.5 ?
H5A C5 H5C 109.5 ?
H5B C5 H5C 109.5 ?
N3 C6 C7 107.3(2) yes
N3 C6 S1 122.59(18) yes
C7 C6 S1 129.90(18) yes
C6 C7 C8 104.0(2) yes
C6 C7 C10 129.6(2) yes
C8 C7 C10 126.2(2) yes
N4 C8 C7 112.1(2) yes
N4 C8 H8 123.9 ?
C7 C8 H8 123.9 ?
N3 C9 H9A 109.5 ?
N3 C9 H9B 109.5 ?
H9A C9 H9B 109.5 ?
N3 C9 H9C 109.5 ?
H9A C9 H9C 109.5 ?
H9B C9 H9C 109.5 ?
O3 C10 O4 124.4(3) yes
O3 C10 C7 125.8(3) yes
O4 C10 C7 109.7(2) yes
O4 C11 C12 108.1(3) yes
O4 C11 H11A 110.1 ?
C12 C11 H11A 110.1 ?
O4 C11 H11B 110.1 ?
C12 C11 H11B 110.1 ?
H11A C11 H11B 108.4 ?
C11 C12 H12A 109.5 ?
C11 C12 H12B 109.5 ?
H12A C12 H12B 109.5 ?
C11 C12 H12C 109.5 ?
H12A C12 H12C 109.5 ?
H12B C12 H12C 109.5 ?

loop_
_geom_bond_atom_site_label_1
_geom_bond_atom_site_label_2
_geom_bond_distance
_geom_bond_publ_flag
S1 O1 1.4135(19) yes
S1 O2 1.4171(18) yes
S1 N1 1.658(2) yes
S1 C6 1.753(2) yes
O3 C10 1.195(3) yes
O4 C10 1.332(3) yes
O4 C11 1.453(3) yes
N1 C1 1.378(3) yes
N1 N2 1.382(3) yes
N2 C3 1.314(3) yes
N3 N4 1.347(3) yes
N3 C6 1.353(3) yes
N3 C9 1.469(3) yes
N4 C8 1.323(3) yes
C1 C2 1.351(4) yes
C1 C4 1.487(4) yes
C2 C3 1.402(4) yes
C2 H2 0.93 ?
C3 C5 1.500(5) yes
C4 H4A 0.96 ?
C4 H4B 0.96 ?
C4 H4C 0.96 ?
C5 H5A 0.96 ?
C5 H5B 0.96 ?
C5 H5C 0.96 ?
C6 C7 1.385(3) yes
C7 C8 1.392(3) yes
C7 C10 1.474(3) yes
C8 H8 0.93 ?
C9 H9A 0.96 ?
C9 H9B 0.96 ?
C9 H9C 0.96 ?
C11 C12 1.477(5) yes
C11 H11A 0.97 ?
C11 H11B 0.97 ?
C12 H12A 0.96 ?
C12 H12B 0.96 ?
C12 H12C 0.96 ?

loop_
_geom_torsion_atom_site_label_1
_geom_torsion_atom_site_label_2
_geom_torsion_atom_site_label_3
_geom_torsion_atom_site_label_4
_geom_torsion
O1 S1 N1 C1 -12.2(3)
O2 S1 N1 C1 118.7(2)
C6 S1 N1 C1 -127.8(2)
O1 S1 N1 N2 173.91(17)
O2 S1 N1 N2 -55.13(19)
C6 S1 N1 N2 58.36(19)
C1 N1 N2 C3 0.7(3)
S1 N1 N2 C3 175.78(17)
C6 N3 N4 C8 0.2(3)
C9 N3 N4 C8 178.1(2)
N2 N1 C1 C2 -0.5(3)
S1 N1 C1 C2 -174.4(2)
N2 N1 C1 C4 179.1(2)
S1 N1 C1 C4 5.2(4)
N1 C1 C2 C3 0.1(3)
C4 C1 C2 C3 -179.5(3)
N1 N2 C3 C2 -0.6(3)
N1 N2 C3 C5 -179.3(3)
C1 C2 C3 N2 0.3(3)
C1 C2 C3 C5 178.9(3)
N4 N3 C6 C7 -0.2(3)
C9 N3 C6 C7 -177.7(2)
N4 N3 C6 S1 -175.23(16)
C9 N3 C6 S1 7.2(3)
O1 S1 C6 N3 142.70(18)
O2 S1 C6 N3 10.1(2)
N1 S1 C6 N3 -103.7(2)
O1 S1 C6 C7 -31.1(2)
O2 S1 C6 C7 -163.7(2)
N1 S1 C6 C7 82.5(2)
N3 C6 C7 C8 0.1(2)
S1 C6 C7 C8 174.63(18)
N3 C6 C7 C10 174.9(2)
S1 C6 C7 C10 -10.6(4)
N3 N4 C8 C7 -0.2(3)
C6 C7 C8 N4 0.1(3)
C10 C7 C8 N4 -175.0(2)
C11 O4 C10 O3 0.3(4)
C11 O4 C10 C7 178.5(2)
C6 C7 C10 O3 -12.5(4)
C8 C7 C10 O3 161.3(3)
C6 C7 C10 O4 169.3(2)
C8 C7 C10 O4 -17.0(3)
C10 O4 C11 C12 -173.4(3)

loop_
_cod_related_entry_id
_cod_related_entry_database
_cod_related_entry_code
1 ChemSpider 21130460
